data_4515362
loop_
_publ_author_name
'Yang, Xiao-Dong'
'Chen, Ming'
'Zhu, Rui'
'Zhang, Jie'
'Chen, Banglin'

_publ_section_title
;
 Robust Nanoporous Supramolecular Network Through Charge-Transfer
 Interaction.
;
_journal_issue 50
_journal_name_full 'ACS applied materials &amp; interfaces'
_journal_page_first 43987
_journal_page_last 43992
_journal_paper_doi 10.1021/acsami.8b14316
_journal_volume 10
_journal_year 2018
_chemical_formula_moiety 'C34 H36 Cd N2 O15'
_chemical_formula_sum 'C34 H36 Cd N2 O15'
_chemical_formula_weight 825.05
_space_group_crystal_system trigonal
_space_group_IT_number 148
_space_group_name_Hall '-R 3'
_space_group_name_H-M_alt 'R -3 :H'
_atom_sites_solution_hydrogens mixed
_atom_sites_solution_primary direct
_atom_sites_solution_secondary dimap
_audit_creation_method SHELXL-2016/6
_cell_angle_alpha 90
_cell_angle_beta 90
_cell_angle_gamma 120
_cell_formula_units_Z 18
_cell_length_a 59.930(2)
_cell_length_b 59.930(2)
_cell_length_c 6.7458(2)
_cell_measurement_reflns_used 9656
_cell_measurement_temperature 296
_cell_measurement_theta_max 29.5708
_cell_measurement_theta_min 3.0390
_cell_volume 20982.3(12)
_computing_cell_refinement
;
CrysAlisPro, Agilent Technologies,
Version 1.171.35.19 (release 27-10-2011 CrysAlis171 .NET)
(compiled Oct 27 2011,15:02:11)
;
_computing_data_collection
;
CrysAlisPro, Agilent Technologies,
Version 1.171.35.19 (release 27-10-2011 CrysAlis171 .NET)
(compiled Oct 27 2011,15:02:11)
;
_computing_data_reduction 'SHELXT 2016/6 (Sheldrick, 2016)'
_computing_molecular_graphics 'DIAMOND. Version 3.0. Crystal Impact'
_computing_publication_material 'Windows Word 2010'
_computing_structure_refinement 'SHELXL-2016/6 (Sheldrick, 2016)'
_computing_structure_solution 'SHELXT 2016/6 (Sheldrick, 2016)'
_diffrn_ambient_temperature 296
_diffrn_detector_area_resol_mean 10.4170
_diffrn_measured_fraction_theta_full 0.998
_diffrn_measured_fraction_theta_max 0.858
_diffrn_measurement_device_type 'Xcalibur, Atlas, Gemini ultra'
_diffrn_measurement_method '\w scans'
_diffrn_radiation_type MoK\a
_diffrn_radiation_wavelength 0.71073
_diffrn_reflns_av_R_equivalents 0.0533
_diffrn_reflns_av_unetI/netI 0.0780
_diffrn_reflns_Laue_measured_fraction_full 0.998
_diffrn_reflns_Laue_measured_fraction_max 0.858
_diffrn_reflns_limit_h_max 75
_diffrn_reflns_limit_h_min -69
_diffrn_reflns_limit_k_max 77
_diffrn_reflns_limit_k_min -78
_diffrn_reflns_limit_l_max 9
_diffrn_reflns_limit_l_min -9
_diffrn_reflns_number 36676
_diffrn_reflns_point_group_measured_fraction_full 0.998
_diffrn_reflns_point_group_measured_fraction_max 0.858
_diffrn_reflns_theta_full 25.242
_diffrn_reflns_theta_max 29.624
_diffrn_reflns_theta_min 3.045
_exptl_absorpt_coefficient_mu 0.525
_exptl_absorpt_correction_T_max 1.00000
_exptl_absorpt_correction_T_min 0.93987
_exptl_absorpt_correction_type multi-scan
_exptl_absorpt_process_details
;
CrysAlisPro, Agilent Technologies,
Version 1.171.35.19 (release 27-10-2011 CrysAlis171 .NET)
(compiled Oct 27 2011,15:02:11)
Empirical absorption correction using spherical harmonics,
 implemented in SCALE3 ABSPACK scaling algorithm.
;
_exptl_crystal_colour brown
_exptl_crystal_density_diffrn 1.175
_exptl_crystal_density_method 'not measured'
_exptl_crystal_description rod
_exptl_crystal_F_000 7596
_exptl_crystal_size_max 0.3
_exptl_crystal_size_mid 0.1
_exptl_crystal_size_min 0.1
_refine_diff_density_max 1.096
_refine_diff_density_min -0.494
_refine_diff_density_rms 0.061
_refine_ls_extinction_method none
_refine_ls_goodness_of_fit_ref 0.953
_refine_ls_hydrogen_treatment mixed
_refine_ls_matrix_type full
_refine_ls_number_parameters 437
_refine_ls_number_reflns 11294
_refine_ls_number_restraints 2
_refine_ls_restrained_S_all 0.953
_refine_ls_R_factor_all 0.0641
_refine_ls_R_factor_gt 0.0394
_refine_ls_shift/su_max 0.004
_refine_ls_shift/su_mean 0.000
_refine_ls_structure_factor_coef Fsqd
_refine_ls_weighting_details 'w=1/[\s^2^(Fo^2^)+(0.0219P)^2^] where P=(Fo^2^+2Fc^2^)/3'
_refine_ls_weighting_scheme calc
_refine_ls_wR_factor_gt 0.0752
_refine_ls_wR_factor_ref 0.0852
_reflns_Friedel_coverage 0.000
_reflns_number_gt 7655
_reflns_number_total 11294
_reflns_threshold_expression 'I > 2\s(I)'
_cod_data_source_file am8b14316_si_002.cif
_cod_data_source_block PSN-Cd
_cod_original_cell_volume 20982.4(17)
_cod_database_code 4515362
_shelx_shelxl_version_number 2016/6
_shelx_space_group_comment
;
The symmetry employed for this shelxl refinement is uniquely defined
by the following loop, which should always be used as a source of
symmetry information in preference to the above space-group names.
They are only intended as comments.
;

loop_
_space_group_symop_operation_xyz
'x, y, z'
'-y, x-y, z'
'-x+y, -x, z'
'x+2/3, y+1/3, z+1/3'
'-y+2/3, x-y+1/3, z+1/3'
'-x+y+2/3, -x+1/3, z+1/3'
'x+1/3, y+2/3, z+2/3'
'-y+1/3, x-y+2/3, z+2/3'
'-x+y+1/3, -x+2/3, z+2/3'
'-x, -y, -z'
'y, -x+y, -z'
'x-y, x, -z'
'-x+2/3, -y+1/3, -z+1/3'
'y+2/3, -x+y+1/3, -z+1/3'
'x-y+2/3, x+1/3, -z+1/3'
'-x+1/3, -y+2/3, -z+2/3'
'y+1/3, -x+y+2/3, -z+2/3'
'x-y+1/3, x+2/3, -z+2/3'

loop_
_atom_site_label
_atom_site_type_symbol
_atom_site_fract_x
_atom_site_fract_y
_atom_site_fract_z
_atom_site_U_iso_or_equiv
_atom_site_adp_type
_atom_site_occupancy
_atom_site_site_symmetry_order
_atom_site_calc_flag
_atom_site_refinement_flags_posn
_atom_site_refinement_flags_adp
_atom_site_refinement_flags_occupancy
Cd1 Cd 0.43025(2) 0.40946(2) 0.42517(2) 0.02949(6) Uani 1 1 d . . .
O1 O 0.47093(3) 0.44395(3) 0.4697(2) 0.0388(4) Uani 1 1 d . . .
O1W O 0.42555(4) 0.40817(4) 0.0885(3) 0.0487(5) Uani 1 1 d D . .
O2 O 0.45132(3) 0.42378(3) 0.7415(2) 0.0428(5) Uani 1 1 d . . .
O3A O 0.79606(12) 0.55918(16) 1.3626(7) 0.114(3) Uani 0.5 1 d . . P
O3B O 0.81132(13) 0.58122(14) 1.3072(10) 0.108(2) Uiso 0.5 1 d . . P
O4 O 0.81153(5) 0.55026(6) 1.1136(4) 0.0992(9) Uani 1 1 d . . .
O5 O 0.41658(4) 0.44383(4) 0.4460(3) 0.0556(5) Uani 1 1 d . . .
O6 O 0.39141(4) 0.40383(4) 0.5289(3) 0.0517(5) Uani 1 1 d . . .
O7 O 0.36499(4) 0.48735(4) 0.6138(3) 0.0544(5) Uani 1 1 d . . .
H7 H 0.380148 0.497627 0.577265 0.082 Uiso 1 1 calc R U .
O8 O 0.28637(4) 0.40062(4) 0.7012(3) 0.0513(5) Uani 1 1 d . . .
O9 O 0.30173(4) 0.37518(4) 0.7615(3) 0.0505(5) Uani 1 1 d . . .
N1 N 0.58043(4) 0.52692(4) 1.0418(3) 0.0380(5) Uani 1 1 d . . .
N2 N 0.70501(5) 0.56468(6) 0.7298(3) 0.0595(7) Uani 1 1 d . . .
C1 C 0.47036(5) 0.44231(5) 0.6531(3) 0.0324(6) Uani 1 1 d . . .
C2 C 0.49233(5) 0.46200(5) 0.7735(3) 0.0311(6) Uani 1 1 d . . .
C3 C 0.49315(5) 0.45924(5) 0.9751(3) 0.0402(7) Uani 1 1 d . . .
H3 H 0.479463 0.444812 1.039886 0.048 Uiso 1 1 calc R U .
C4 C 0.51183(5) 0.48341(5) 0.6839(3) 0.0416(7) Uani 1 1 d . . .
H4 H 0.511401 0.485517 0.544662 0.050 Uiso 1 1 calc R U .
C5 C 0.53194(5) 0.50181(5) 0.7927(4) 0.0470(7) Uani 1 1 d . . .
H5 H 0.545102 0.516722 0.728672 0.056 Uiso 1 1 calc R U .
C6 C 0.51385(5) 0.47740(5) 1.0838(4) 0.0419(7) Uani 1 1 d . . .
H6 H 0.514619 0.474947 1.222229 0.050 Uiso 1 1 calc R U .
C7 C 0.53323(5) 0.49886(5) 0.9945(4) 0.0376(6) Uani 1 1 d . . .
C8 C 0.55434(5) 0.51902(6) 1.1200(4) 0.0491(8) Uani 1 1 d . . .
H8A H 0.552184 0.534338 1.127258 0.059 Uiso 1 1 calc R U .
H8B H 0.552819 0.512257 1.256237 0.059 Uiso 1 1 calc R U .
C9 C 0.59686(5) 0.55156(5) 1.0010(3) 0.0397(6) Uani 1 1 d . . .
H9 H 0.591519 0.563987 1.013929 0.048 Uiso 1 1 calc R U .
C10 C 0.58730(6) 0.50895(6) 1.0174(4) 0.0497(7) Uani 1 1 d . . .
H10 H 0.575172 0.491349 1.042136 0.060 Uiso 1 1 calc R U .
C11 C 0.62122(5) 0.55900(5) 0.9410(3) 0.0382(6) Uani 1 1 d . . .
H12 H 0.632838 0.576679 0.914087 0.046 Uiso 1 1 calc R U .
C12 C 0.61167(5) 0.51589(5) 0.9570(4) 0.0455(7) Uani 1 1 d . . .
H11 H 0.616495 0.503110 0.941389 0.055 Uiso 1 1 calc R U .
C13 C 0.62936(5) 0.54144(5) 0.9184(3) 0.0347(6) Uani 1 1 d . . .
C14 C 0.65595(5) 0.54944(5) 0.8575(3) 0.0380(6) Uani 1 1 d . . .
C15 C 0.67413(5) 0.57505(6) 0.8306(4) 0.0450(7) Uani 1 1 d . . .
H16 H 0.669631 0.587882 0.856721 0.054 Uiso 1 1 calc R U .
C16 C 0.66386(6) 0.53179(6) 0.8208(4) 0.0572(8) Uani 1 1 d . . .
H15 H 0.652149 0.513935 0.839381 0.069 Uiso 1 1 calc R U .
C17 C 0.69824(6) 0.58224(7) 0.7676(4) 0.0537(8) Uani 1 1 d . . .
H18 H 0.710420 0.600004 0.750367 0.064 Uiso 1 1 calc R U .
C18 C 0.68837(7) 0.53981(7) 0.7580(5) 0.0676(10) Uani 1 1 d . . .
H17 H 0.693590 0.527473 0.734143 0.081 Uiso 1 1 calc R U .
C19 C 0.73081(6) 0.57244(8) 0.6494(5) 0.0836(12) Uani 1 1 d . . .
H19A H 0.739587 0.590935 0.613816 0.100 Uiso 1 1 calc R U .
H19B H 0.728890 0.562519 0.527047 0.100 Uiso 1 1 calc R U .
C20 C 0.74719(6) 0.56800(7) 0.7950(5) 0.0587(9) Uani 1 1 d . . .
C21 C 0.76180(7) 0.55809(8) 0.7272(5) 0.0730(11) Uani 1 1 d . . .
H21 H 0.760371 0.552850 0.592706 0.088 Uiso 1 1 calc R U .
C22 C 0.74900(6) 0.57498(6) 0.9917(5) 0.0641(9) Uani 1 1 d . . .
H22 H 0.738493 0.581439 1.041374 0.077 Uiso 1 1 calc R U .
C23 C 0.77874(6) 0.55555(7) 0.8518(5) 0.0712(10) Uani 1 1 d . . .
H24 H 0.788835 0.548597 0.802610 0.085 Uiso 1 1 calc R U .
C24 C 0.76577(7) 0.57268(7) 1.1158(5) 0.0690(10) Uani 1 1 d . . .
H23 H 0.766974 0.577726 1.250668 0.083 Uiso 1 1 calc R U .
C25 C 0.78097(6) 0.56306(7) 1.0463(5) 0.0613(9) Uani 1 1 d . . .
C26 C 0.79987(9) 0.56044(10) 1.1811(7) 0.0950(14) Uani 1 1 d . . .
C27 C 0.39577(5) 0.42656(6) 0.5073(3) 0.0362(6) Uani 1 1 d . . .
C28 C 0.37480(5) 0.43222(5) 0.5604(3) 0.0294(6) Uani 1 1 d . . .
C29 C 0.37982(5) 0.45742(5) 0.5582(3) 0.0327(6) Uani 1 1 d . . .
H29 H 0.396425 0.470933 0.521254 0.039 Uiso 1 1 calc R U .
C30 C 0.36083(5) 0.46309(5) 0.6093(3) 0.0339(6) Uani 1 1 d . . .
C31 C 0.33661(5) 0.44326(5) 0.6606(3) 0.0318(6) Uani 1 1 d . . .
H31 H 0.323461 0.446995 0.695421 0.038 Uiso 1 1 calc R U .
C32 C 0.33147(5) 0.41816(5) 0.6616(3) 0.0288(5) Uani 1 1 d . . .
C33 C 0.35048(5) 0.41253(5) 0.6132(3) 0.0301(6) Uani 1 1 d . . .
H33 H 0.346922 0.395202 0.615980 0.036 Uiso 1 1 calc R U .
C34 C 0.30473(5) 0.39666(5) 0.7124(3) 0.0350(6) Uani 1 1 d . . .
H1WA H 0.4111(4) 0.3985(5) 0.036(4) 0.064(11) Uiso 1 1 d D . .
H1WB H 0.4331(5) 0.4136(5) -0.011(3) 0.048(9) Uiso 1 1 d D . .

loop_
_atom_site_aniso_label
_atom_site_aniso_U_11
_atom_site_aniso_U_22
_atom_site_aniso_U_33
_atom_site_aniso_U_23
_atom_site_aniso_U_13
_atom_site_aniso_U_12
Cd1 0.02695(11) 0.02731(11) 0.03046(10) -0.00303(7) -0.00044(7) 0.01076(9)
O1 0.0338(11) 0.0391(11) 0.0323(9) -0.0034(8) -0.0035(7) 0.0099(9)
O1W 0.0403(13) 0.0577(15) 0.0299(10) 0.0027(10) 0.0009(10) 0.0108(11)
O2 0.0347(11) 0.0391(11) 0.0339(9) -0.0043(8) 0.0030(8) 0.0029(9)
O3A 0.112(5) 0.229(9) 0.045(3) -0.018(4) -0.024(3) 0.116(6)
O4 0.068(2) 0.131(3) 0.117(2) 0.0013(18) -0.0176(16) 0.064(2)
O5 0.0320(12) 0.0627(15) 0.0710(13) 0.0135(11) 0.0143(10) 0.0229(11)
O6 0.0454(13) 0.0502(14) 0.0721(13) 0.0042(10) 0.0121(10) 0.0333(11)
O7 0.0496(14) 0.0299(11) 0.0791(14) 0.0058(10) 0.0065(11) 0.0163(10)
O8 0.0285(11) 0.0502(13) 0.0738(13) 0.0024(10) 0.0050(9) 0.0187(10)
O9 0.0329(11) 0.0372(12) 0.0715(13) 0.0169(10) 0.0043(9) 0.0100(10)
N1 0.0290(13) 0.0401(14) 0.0399(11) -0.0121(10) -0.0092(9) 0.0136(11)
N2 0.0377(16) 0.083(2) 0.0553(15) 0.0212(15) 0.0048(12) 0.0282(17)
C1 0.0285(15) 0.0351(15) 0.0336(13) -0.0055(11) -0.0004(11) 0.0160(13)
C2 0.0268(14) 0.0323(15) 0.0318(13) -0.0063(11) -0.0013(10) 0.0129(12)
C3 0.0355(16) 0.0383(17) 0.0365(14) -0.0018(12) 0.0009(11) 0.0106(14)
C4 0.0395(17) 0.0415(17) 0.0302(13) -0.0058(12) 0.0001(12) 0.0100(14)
C5 0.0389(17) 0.0394(17) 0.0429(15) -0.0026(13) 0.0030(13) 0.0048(14)
C6 0.0387(17) 0.0492(18) 0.0282(13) -0.0037(12) -0.0028(11) 0.0147(15)
C7 0.0286(15) 0.0410(17) 0.0409(14) -0.0123(12) -0.0031(11) 0.0156(13)
C8 0.0319(16) 0.054(2) 0.0517(16) -0.0205(14) -0.0024(13) 0.0141(15)
C9 0.0433(18) 0.0348(16) 0.0407(14) -0.0040(12) -0.0105(12) 0.0192(14)
C10 0.0383(18) 0.0312(17) 0.0669(19) -0.0077(14) 0.0068(14) 0.0079(14)
C11 0.0395(17) 0.0339(16) 0.0364(14) 0.0010(11) -0.0042(12) 0.0146(14)
C12 0.0417(18) 0.0328(17) 0.0606(17) -0.0072(13) -0.0020(14) 0.0176(15)
C13 0.0341(16) 0.0381(16) 0.0249(12) -0.0030(11) -0.0059(10) 0.0129(13)
C14 0.0360(16) 0.0446(18) 0.0313(13) 0.0018(12) -0.0061(11) 0.0185(14)
C15 0.0369(17) 0.0503(19) 0.0410(15) -0.0001(13) -0.0007(12) 0.0166(15)
C16 0.0382(19) 0.052(2) 0.078(2) 0.0163(16) 0.0100(16) 0.0204(17)
C17 0.0417(19) 0.061(2) 0.0488(17) 0.0036(15) -0.0029(14) 0.0186(18)
C18 0.053(2) 0.071(3) 0.090(2) 0.017(2) 0.0128(19) 0.039(2)
C19 0.042(2) 0.122(4) 0.093(3) 0.042(2) 0.0203(18) 0.046(2)
C20 0.0319(18) 0.068(2) 0.070(2) 0.0169(17) 0.0089(15) 0.0204(17)
C21 0.052(2) 0.111(3) 0.066(2) 0.012(2) 0.0033(17) 0.049(2)
C22 0.043(2) 0.061(2) 0.092(2) 0.0039(19) -0.0018(18) 0.0290(18)
C23 0.046(2) 0.099(3) 0.076(2) 0.007(2) 0.0062(17) 0.042(2)
C24 0.055(2) 0.084(3) 0.072(2) -0.0065(19) -0.0059(18) 0.037(2)
C25 0.0370(19) 0.071(2) 0.072(2) 0.0051(18) -0.0037(16) 0.0241(18)
C26 0.073(3) 0.138(5) 0.091(3) -0.007(3) -0.009(2) 0.065(3)
C27 0.0298(15) 0.0520(19) 0.0258(12) -0.0011(12) -0.0033(11) 0.0197(15)
C28 0.0273(14) 0.0364(15) 0.0225(11) -0.0019(10) -0.0018(10) 0.0145(12)
C29 0.0266(14) 0.0337(15) 0.0283(12) 0.0008(11) -0.0007(10) 0.0079(12)
C30 0.0380(16) 0.0299(15) 0.0313(12) 0.0016(11) -0.0024(11) 0.0151(13)
C31 0.0307(15) 0.0334(15) 0.0305(12) 0.0001(11) -0.0001(10) 0.0155(13)
C32 0.0238(13) 0.0316(15) 0.0271(12) 0.0007(10) -0.0001(10) 0.0110(12)
C33 0.0302(14) 0.0268(14) 0.0289(12) -0.0004(10) -0.0021(10) 0.0109(12)
C34 0.0276(15) 0.0446(18) 0.0282(12) -0.0018(11) -0.0013(10) 0.0146(14)

loop_
_atom_type_symbol
_atom_type_description
_atom_type_scat_dispersion_real
_atom_type_scat_dispersion_imag
_atom_type_scat_source
C C 0.0033 0.0016 'International Tables Vol C Tables 4.2.6.8 and 6.1.1.4'
H H 0.0000 0.0000 'International Tables Vol C Tables 4.2.6.8 and 6.1.1.4'
N N 0.0061 0.0033 'International Tables Vol C Tables 4.2.6.8 and 6.1.1.4'
O O 0.0106 0.0060 'International Tables Vol C Tables 4.2.6.8 and 6.1.1.4'
Cd Cd -0.8075 1.2024 'International Tables Vol C Tables 4.2.6.8 and 6.1.1.4'

loop_
_geom_angle_atom_site_label_1
_geom_angle_atom_site_label_2
_geom_angle_atom_site_label_3
_geom_angle
_geom_angle_site_symmetry_1
_geom_angle_site_symmetry_3
O1W Cd1 O6 101.54(8) . .
O1W Cd1 O1 102.59(7) . .
O6 Cd1 O1 129.57(7) . .
O1W Cd1 O9 88.62(7) . 9_554
O6 Cd1 O9 80.81(7) . 9_554
O1 Cd1 O9 142.88(7) . 9_554
O1W Cd1 O2 157.88(7) . .
O6 Cd1 O2 95.44(7) . .
O1 Cd1 O2 55.35(6) . .
O9 Cd1 O2 108.15(6) 9_554 .
O1W Cd1 O8 84.76(7) . 9_554
O6 Cd1 O8 134.45(7) . 9_554
O1 Cd1 O8 91.40(6) . 9_554
O9 Cd1 O8 54.05(6) 9_554 9_554
O2 Cd1 O8 93.43(6) . 9_554
O1W Cd1 O5 89.90(7) . .
O6 Cd1 O5 52.70(6) . .
O1 Cd1 O5 83.80(6) . .
O9 Cd1 O5 132.08(7) 9_554 .
O2 Cd1 O5 89.22(6) . .
O8 Cd1 O5 171.89(6) 9_554 .
O1W Cd1 C1 129.83(8) . .
O6 Cd1 C1 113.74(7) . .
O1 Cd1 C1 27.24(6) . .
O9 Cd1 C1 130.00(7) 9_554 .
O2 Cd1 C1 28.16(6) . .
O8 Cd1 C1 93.96(7) 9_554 .
O5 Cd1 C1 84.77(7) . .
O1W Cd1 C34 84.50(7) . 9_554
O6 Cd1 C34 107.96(8) . 9_554
O1 Cd1 C34 117.87(8) . 9_554
O9 Cd1 C34 27.18(7) 9_554 9_554
O2 Cd1 C34 103.71(7) . 9_554
O8 Cd1 C34 26.98(7) 9_554 9_554
O5 Cd1 C34 158.31(8) . 9_554
C1 Cd1 C34 114.77(8) . 9_554
C1 O1 Cd1 94.85(15) . .
Cd1 O1W H1WA 121(2) . .
Cd1 O1W H1WB 143(2) . .
H1WA O1W H1WB 96(3) . .
C1 O2 Cd1 88.70(13) . .
O3B O3A C26 67.6(5) . .
O3A O3B C26 56.6(4) . .
C27 O5 Cd1 86.50(18) . .
C27 O6 Cd1 99.17(16) . .
C30 O7 H7 109.5 . .
C34 O8 Cd1 88.24(17) . 5
C34 O9 Cd1 95.30(16) . 5
C9 N1 C10 120.8(2) . .
C9 N1 C8 120.2(2) . .
C10 N1 C8 119.0(2) . .
C17 N2 C18 120.4(3) . .
C17 N2 C19 120.5(3) . .
C18 N2 C19 119.1(3) . .
O1 C1 O2 120.9(2) . .
O1 C1 C2 120.1(2) . .
O2 C1 C2 119.0(2) . .
O1 C1 Cd1 57.91(12) . .
O2 C1 Cd1 63.14(13) . .
C2 C1 Cd1 175.98(18) . .
C4 C2 C3 119.0(2) . .
C4 C2 C1 120.1(2) . .
C3 C2 C1 120.9(2) . .
C2 C3 C6 120.2(3) . .
C2 C3 H3 119.9 . .
C6 C3 H3 119.9 . .
C2 C4 C5 120.8(2) . .
C2 C4 H4 119.6 . .
C5 C4 H4 119.6 . .
C4 C5 C7 120.5(3) . .
C4 C5 H5 119.7 . .
C7 C5 H5 119.7 . .
C7 C6 C3 120.8(2) . .
C7 C6 H6 119.6 . .
C3 C6 H6 119.6 . .
C6 C7 C5 118.6(2) . .
C6 C7 C8 119.1(2) . .
C5 C7 C8 122.2(3) . .
N1 C8 C7 112.7(2) . .
N1 C8 H8A 109.1 . .
C7 C8 H8A 109.1 . .
N1 C8 H8B 109.1 . .
C7 C8 H8B 109.1 . .
H8A C8 H8B 107.8 . .
N1 C9 C11 120.2(3) . .
N1 C9 H9 119.9 . .
C11 C9 H9 119.9 . .
N1 C10 C12 120.2(3) . .
N1 C10 H10 119.9 . .
C12 C10 H10 119.9 . .
C9 C11 C13 121.2(3) . .
C9 C11 H12 119.4 . .
C13 C11 H12 119.4 . .
C10 C12 C13 120.3(3) . .
C10 C12 H11 119.9 . .
C13 C12 H11 119.9 . .
C11 C13 C12 117.3(3) . .
C11 C13 C14 121.5(3) . .
C12 C13 C14 121.2(3) . .
C15 C14 C16 116.5(3) . .
C15 C14 C13 121.5(3) . .
C16 C14 C13 122.0(3) . .
C17 C15 C14 121.3(3) . .
C17 C15 H16 119.4 . .
C14 C15 H16 119.4 . .
C18 C16 C14 120.5(3) . .
C18 C16 H15 119.8 . .
C14 C16 H15 119.8 . .
N2 C17 C15 120.6(3) . .
N2 C17 H18 119.7 . .
C15 C17 H18 119.7 . .
N2 C18 C16 120.8(3) . .
N2 C18 H17 119.6 . .
C16 C18 H17 119.6 . .
N2 C19 C20 112.2(3) . .
N2 C19 H19A 109.2 . .
C20 C19 H19A 109.2 . .
N2 C19 H19B 109.2 . .
C20 C19 H19B 109.2 . .
H19A C19 H19B 107.9 . .
C21 C20 C22 119.1(3) . .
C21 C20 C19 118.6(3) . .
C22 C20 C19 122.3(3) . .
C20 C21 C23 120.8(3) . .
C20 C21 H21 119.6 . .
C23 C21 H21 119.6 . .
C24 C22 C20 120.6(3) . .
C24 C22 H22 119.7 . .
C20 C22 H22 119.7 . .
C25 C23 C21 120.1(3) . .
C25 C23 H24 119.9 . .
C21 C23 H24 119.9 . .
C22 C24 C25 120.4(3) . .
C22 C24 H23 119.8 . .
C25 C24 H23 119.8 . .
C23 C25 C24 119.0(3) . .
C23 C25 C26 119.6(3) . .
C24 C25 C26 121.4(3) . .
O4 C26 O3A 118.1(5) . .
O4 C26 O3B 122.1(5) . .
O3A C26 O3B 55.8(4) . .
O4 C26 C25 118.1(4) . .
O3A C26 C25 118.2(4) . .
O3B C26 C25 109.6(5) . .
O5 C27 O6 121.6(3) . .
O5 C27 C28 120.2(3) . .
O6 C27 C28 118.2(2) . .
C29 C28 C33 119.6(2) . .
C29 C28 C27 119.7(2) . .
C33 C28 C27 120.8(2) . .
C30 C29 C28 120.5(2) . .
C30 C29 H29 119.7 . .
C28 C29 H29 119.7 . .
O7 C30 C31 118.0(2) . .
O7 C30 C29 122.6(2) . .
C31 C30 C29 119.3(2) . .
C32 C31 C30 120.3(2) . .
C32 C31 H31 119.8 . .
C30 C31 H31 119.8 . .
C31 C32 C33 120.4(2) . .
C31 C32 C34 119.7(2) . .
C33 C32 C34 119.9(2) . .
C32 C33 C28 119.8(2) . .
C32 C33 H33 120.1 . .
C28 C33 H33 120.1 . .
O8 C34 O9 121.9(3) . .
O8 C34 C32 119.2(3) . .
O9 C34 C32 118.9(2) . .
O8 C34 Cd1 64.78(15) . 5
O9 C34 Cd1 57.53(13) . 5
C32 C34 Cd1 171.67(17) . 5

loop_
_geom_bond_atom_site_label_1
_geom_bond_atom_site_label_2
_geom_bond_distance
_geom_bond_site_symmetry_2
Cd1 O1W 2.2852(19) .
Cd1 O6 2.2879(18) .
Cd1 O1 2.2951(17) .
Cd1 O9 2.3122(18) 9_554
Cd1 O2 2.4087(16) .
Cd1 O8 2.4701(19) 9_554
Cd1 O5 2.573(2) .
Cd1 C1 2.699(2) .
Cd1 C34 2.729(3) 9_554
O1 C1 1.240(3) .
O1W H1WA 0.841(17) .
O1W H1WB 0.784(16) .
O2 C1 1.274(3) .
O3A O3B 1.230(8) .
O3A C26 1.241(6) .
O3B C26 1.375(7) .
O4 C26 1.222(5) .
O5 C27 1.228(3) .
O6 C27 1.261(3) .
O7 C30 1.347(3) .
O7 H7 0.8400 .
O8 C34 1.239(3) .
O9 C34 1.252(3) .
N1 C9 1.331(3) .
N1 C10 1.341(3) .
N1 C8 1.486(3) .
N2 C17 1.329(4) .
N2 C18 1.329(4) .
N2 C19 1.477(4) .
C1 C2 1.494(3) .
C2 C4 1.370(3) .
C2 C3 1.373(3) .
C3 C6 1.382(3) .
C3 H3 0.9500 .
C4 C5 1.371(3) .
C4 H4 0.9500 .
C5 C7 1.380(3) .
C5 H5 0.9500 .
C6 C7 1.369(4) .
C6 H6 0.9500 .
C7 C8 1.499(3) .
C8 H8A 0.9900 .
C8 H8B 0.9900 .
C9 C11 1.358(4) .
C9 H9 0.9500 .
C10 C12 1.366(4) .
C10 H10 0.9500 .
C11 C13 1.372(4) .
C11 H12 0.9500 .
C12 C13 1.383(4) .
C12 H11 0.9500 .
C13 C14 1.474(4) .
C14 C15 1.379(4) .
C14 C16 1.381(4) .
C15 C17 1.353(4) .
C15 H16 0.9500 .
C16 C18 1.365(4) .
C16 H15 0.9500 .
C17 H18 0.9500 .
C18 H17 0.9500 .
C19 C20 1.504(4) .
C19 H19A 0.9900 .
C19 H19B 0.9900 .
C20 C21 1.360(4) .
C20 C22 1.379(4) .
C21 C23 1.383(4) .
C21 H21 0.9500 .
C22 C24 1.367(4) .
C22 H22 0.9500 .
C23 C25 1.372(4) .
C23 H24 0.9500 .
C24 C25 1.381(4) .
C24 H23 0.9500 .
C25 C26 1.521(5) .
C27 C28 1.500(3) .
C28 C29 1.385(3) .
C28 C33 1.387(3) .
C29 C30 1.384(3) .
C29 H29 0.9500 .
C30 C31 1.383(3) .
C31 C32 1.377(3) .
C31 H31 0.9500 .
C32 C33 1.379(3) .
C32 C34 1.511(3) .
C33 H33 0.9500 .
